data_7021300
loop_
_publ_author_name
'Liu, Qi'
'Ge, Su-Zhi'
'Zhong, Jie-Cen'
'Sun, Yan-Qiong'
'Chen, Yi-Ping'

_publ_section_title
;
 Two novel 2D lanthanide-cadmium heterometal-organic frameworks based on
 nanosized heart-like Ln6Cd6O12 wheel-clusters exhibiting luminescence
 sensing to the polarization and concentration of cations.
;
_journal_issue 18
_journal_name_full 'Dalton transactions (Cambridge, England : 2003)'
_journal_page_first 6314
_journal_page_last 6317
_journal_paper_doi 10.1039/c3dt50368b
_journal_volume 42
_journal_year 2013
_chemical_absolute_configuration ad
_chemical_formula_moiety 'C30 H86 Cd3 N6 O35 Sm2, 14(O)'
_chemical_formula_sum 'C30 H86 Cd3 N6 O49 Sm2'
_chemical_formula_weight 1952.95
_chemical_name_systematic
;
?
;
_space_group_IT_number 5
_symmetry_cell_setting monoclinic
_symmetry_space_group_name_Hall 'C 2y'
_symmetry_space_group_name_H-M 'C 1 2 1'
_atom_sites_solution_hydrogens geom
_atom_sites_solution_primary direct
_atom_sites_solution_secondary difmap
_audit_creation_method SHELXL-97
_cell_angle_alpha 90.00
_cell_angle_beta 115.89(3)
_cell_angle_gamma 90.00
_cell_formula_units_Z 2
_cell_length_a 16.064(3)
_cell_length_b 14.808(3)
_cell_length_c 14.846(3)
_cell_measurement_reflns_used 6334
_cell_measurement_temperature 293(2)
_cell_measurement_theta_max 27.5165
_cell_measurement_theta_min 3.0477
_cell_volume 3177.1(14)
_computing_cell_refinement 'CrystalClear (Rigaku Corp., 2000)'
_computing_data_collection 'CrystalClear (Rigaku Corp., 2000)'
_computing_data_reduction 'CrystalClear (Rigaku Corp., 2000)'
_computing_structure_refinement 'SHELXL-97 (Sheldrick, 1997)'
_computing_structure_solution 'SHELXS-97 (Sheldrick, 1990)'
_diffrn_ambient_temperature 293(2)
_diffrn_detector_area_resol_mean 28.5714
_diffrn_measured_fraction_theta_full 0.977
_diffrn_measured_fraction_theta_max 0.977
_diffrn_measurement_device_type 'Saturn724 (2x2 bin mode)'
_diffrn_measurement_method dtprofit.ref
_diffrn_radiation_monochromator graphite
_diffrn_radiation_source 'fine-focus sealed tube'
_diffrn_radiation_type MoK\a
_diffrn_radiation_wavelength 0.71073
_diffrn_reflns_av_R_equivalents 0.0289
_diffrn_reflns_av_sigmaI/netI 0.0273
_diffrn_reflns_limit_h_max 20
_diffrn_reflns_limit_h_min -20
_diffrn_reflns_limit_k_max 19
_diffrn_reflns_limit_k_min -15
_diffrn_reflns_limit_l_max 18
_diffrn_reflns_limit_l_min -16
_diffrn_reflns_number 12586
_diffrn_reflns_theta_full 27.51
_diffrn_reflns_theta_max 27.51
_diffrn_reflns_theta_min 3.05
_exptl_absorpt_coefficient_mu 2.924
_exptl_absorpt_correction_type none
_exptl_crystal_colour colourless
_exptl_crystal_density_diffrn 2.041
_exptl_crystal_density_method 'not measured'
_exptl_crystal_description prism
_exptl_crystal_F_000 1936
_exptl_crystal_size_max 0.2
_exptl_crystal_size_mid 0.2
_exptl_crystal_size_min 0.2
_refine_diff_density_max 0.872
_refine_diff_density_min -0.648
_refine_diff_density_rms 0.109
_refine_ls_abs_structure_details 'Flack H D (1983), Acta Cryst. A39, 876-881'
_refine_ls_abs_structure_Flack 0.024(8)
_refine_ls_extinction_method none
_refine_ls_goodness_of_fit_ref 1.105
_refine_ls_hydrogen_treatment mixed
_refine_ls_matrix_type full
_refine_ls_number_parameters 415
_refine_ls_number_reflns 5326
_refine_ls_number_restraints 5
_refine_ls_restrained_S_all 1.105
_refine_ls_R_factor_all 0.0238
_refine_ls_R_factor_gt 0.0236
_refine_ls_shift/su_max 0.001
_refine_ls_shift/su_mean 0.000
_refine_ls_structure_factor_coef Fsqd
_refine_ls_weighting_details 'calc w=1/[\s^2^(Fo^2^)+(0.0428P)^2^+1.9296P] where P=(Fo^2^+2Fc^2^)/3'
_refine_ls_weighting_scheme calc
_refine_ls_wR_factor_gt 0.0669
_refine_ls_wR_factor_ref 0.0671
_reflns_number_gt 5294
_reflns_number_total 5326
_reflns_threshold_expression >2sigma(I)
_cod_data_source_file c3dt50368b.txt
_cod_data_source_block sm
_cod_original_cell_volume 3177.1(11)
_cod_original_sg_symbol_H-M C2
_cod_database_code 7021300

loop_
_symmetry_equiv_pos_as_xyz
'x, y, z'
'-x, y, -z'
'x+1/2, y+1/2, z'
'-x+1/2, y+1/2, -z'

loop_
_atom_site_label
_atom_site_type_symbol
_atom_site_fract_x
_atom_site_fract_y
_atom_site_fract_z
_atom_site_U_iso_or_equiv
_atom_site_adp_type
_atom_site_occupancy
_atom_site_symmetry_multiplicity
_atom_site_calc_flag
_atom_site_refinement_flags
Sm Sm 0.782792(13) 0.508599(13) 0.676725(15) 0.02164(6) Uani 1 1 d .
Cd1 Cd 0.78420(2) 0.83028(2) 0.62350(2) 0.02237(8) Uani 1 1 d .
Cd2 Cd 1.0000 0.38361(3) 1.0000 0.02309(10) Uani 1 2 d SD
C1 C 1.0281(4) 0.1755(3) 0.9705(4) 0.0351(12) Uani 1 1 d .
H1A H 1.0933 0.1733 1.0166 0.042 Uiso 1 1 calc R
H1B H 1.0135 0.1216 0.9293 0.042 Uiso 1 1 calc R
C2 C 0.9234(3) 0.2494(3) 0.8137(4) 0.0279(10) Uani 1 1 d .
H2A H 0.8776 0.2180 0.8282 0.033 Uiso 1 1 calc R
H2B H 0.9334 0.2145 0.7640 0.033 Uiso 1 1 calc R
C3 C 0.8867(3) 0.3420(3) 0.7714(3) 0.0250(9) Uani 1 1 d .
C4 C 1.0892(4) 0.2724(4) 0.8818(4) 0.0341(11) Uani 1 1 d .
H4A H 1.0679 0.3079 0.8209 0.041 Uiso 1 1 calc R
H4B H 1.1117 0.2151 0.8694 0.041 Uiso 1 1 calc R
C5 C 1.1690(3) 0.3220(4) 0.9650(4) 0.0358(12) Uani 1 1 d .
C6 C 0.9948(4) 0.8593(5) 0.6947(4) 0.0420(14) Uani 1 1 d .
C7 C 0.9926(3) 0.8236(4) 0.7878(4) 0.0344(11) Uani 1 1 d .
H7A H 1.0066 0.7596 0.7929 0.041 Uiso 1 1 calc R
H7B H 1.0410 0.8531 0.8452 0.041 Uiso 1 1 calc R
C8 C 0.8599(3) 0.6775(3) 0.7879(4) 0.0246(9) Uani 1 1 d .
C9 C 0.8865(3) 0.7640(3) 0.8494(3) 0.0285(10) Uani 1 1 d .
H9A H 0.8369 0.7817 0.8663 0.034 Uiso 1 1 calc R
H9B H 0.9416 0.7536 0.9112 0.034 Uiso 1 1 calc R
C10 C 0.8983(4) 0.9278(3) 0.8324(4) 0.0325(11) Uani 1 1 d .
H10A H 0.9314 0.9708 0.8108 0.039 Uiso 1 1 calc R
H10B H 0.9285 0.9259 0.9050 0.039 Uiso 1 1 calc R
C11 C 0.7993(4) 0.9604(4) 0.7980(4) 0.0341(11) Uani 1 1 d .
H11A H 0.7673 0.9201 0.8239 0.041 Uiso 1 1 calc R
H11B H 0.8000 1.0201 0.8252 0.041 Uiso 1 1 calc R
C12 C 0.7765(4) 1.0406(3) 0.6447(4) 0.0295(10) Uani 1 1 d .
H12A H 0.8421 1.0516 0.6839 0.035 Uiso 1 1 calc R
H12B H 0.7434 1.0943 0.6482 0.035 Uiso 1 1 calc R
C13 C 0.6476(4) 0.9639(4) 0.6548(4) 0.0358(11) Uani 1 1 d .
H13A H 0.6175 0.9914 0.5890 0.043 Uiso 1 1 calc R
H13B H 0.6339 1.0007 0.7007 0.043 Uiso 1 1 calc R
C14 C 0.6078(4) 0.8706(4) 0.6502(4) 0.0368(12) Uani 1 1 d .
C15 C 0.7570(3) 1.0233(3) 0.5363(3) 0.0243(9) Uani 1 1 d .
N1 N 1.0107(3) 0.2555(3) 0.9056(3) 0.0263(8) Uani 1 1 d .
N2 N 0.7483(3) 0.9639(3) 0.6873(3) 0.0290(8) Uani 1 1 d .
N3 N 0.9040(3) 0.8366(3) 0.7926(3) 0.0262(8) Uani 1 1 d .
O1 O 0.9171(2) 0.4117(2) 0.8238(2) 0.0270(7) Uani 1 1 d .
O2 O 0.8222(3) 0.3472(3) 0.6844(3) 0.0339(8) Uani 1 1 d .
O3 O 1.1510(2) 0.3734(4) 1.0220(3) 0.0431(11) Uani 1 1 d .
O4 O 1.2481(3) 0.3100(4) 0.9707(4) 0.0563(13) Uani 1 1 d .
O5 O 0.9219(3) 0.8829(4) 0.6225(3) 0.0427(10) Uani 1 1 d .
O6 O 1.0730(3) 0.8611(5) 0.6962(4) 0.077(2) Uani 1 1 d .
O7 O 0.7714(3) 1.0856(2) 0.4876(3) 0.0306(7) Uani 1 1 d .
O8 O 0.7288(2) 0.9467(2) 0.4975(3) 0.0280(7) Uani 1 1 d .
O9 O 0.5286(3) 0.8662(3) 0.6474(4) 0.0511(11) Uani 1 1 d .
O10 O 0.6541(3) 0.8015(3) 0.6475(4) 0.0409(9) Uani 1 1 d .
O11 O 0.8297(2) 0.6814(2) 0.6930(3) 0.0269(7) Uani 1 1 d .
O12 O 0.8657(3) 0.6035(2) 0.8313(3) 0.0317(8) Uani 1 1 d .
O1W O 1.0000 0.5343(4) 1.0000 0.077(3) Uani 1 2 d SD
H1W H 1.029(7) 0.5675(13) 0.977(8) 0.116 Uiso 1 1 d D
O2W O 0.9331(2) 0.5201(3) 0.6699(3) 0.0331(8) Uani 1 1 d .
H2WA H 0.9522 0.4675 0.6655 0.050 Uiso 1 1 d R
H2WB H 0.9264 0.5510 0.6188 0.050 Uiso 1 1 d R
O3W O 0.7333(2) 0.4500(3) 0.7998(3) 0.0356(8) Uani 1 1 d .
H3WA H 0.7811 0.4379 0.8557 0.053 Uiso 1 1 d R
H3WB H 0.6994 0.4897 0.8113 0.053 Uiso 1 1 d R
O4W O 0.6331(2) 0.4372(3) 0.5762(3) 0.0379(9) Uani 1 1 d .
H4WA H 0.6170 0.4030 0.6135 0.057 Uiso 1 1 d R
H4WB H 0.5907 0.4783 0.5487 0.057 Uiso 1 1 d R
O5W O 0.6620(3) 0.6133(3) 0.6778(4) 0.0439(10) Uani 1 1 d .
H5WA H 0.6127 0.5838 0.6659 0.066 Uiso 1 1 d R
H5WB H 0.6814 0.6385 0.7351 0.066 Uiso 1 1 d R
O6W O 0.7670(3) 0.7537(3) 0.4867(3) 0.0366(9) Uani 1 1 d .
H6WA H 0.7395 0.7030 0.4836 0.055 Uiso 1 1 d R
H6WB H 0.7343 0.7849 0.4340 0.055 Uiso 1 1 d R
O7W O 0.4513(8) 0.7008(11) 0.5810(11) 0.186(7) Uani 1 1 d .
O8W O 0.4934(12) 0.5813(14) 0.6662(17) 0.285(12) Uani 1 1 d .
O9W O 0.6458(4) 0.4756(5) 0.9624(5) 0.0779(18) Uani 1 1 d .
O10W O 0.7278(5) 0.1142(5) 1.0345(5) 0.086(2) Uani 1 1 d .
O11W O 1.1985(8) 0.6995(7) 0.7809(15) 0.221(8) Uani 1 1 d .
O12W O 1.0857(7) 0.5846(9) 0.8357(6) 0.140(4) Uani 1 1 d .
O13W O 0.9426(5) 0.6573(6) 0.5467(6) 0.103(3) Uani 1 1 d .

loop_
_atom_site_aniso_label
_atom_site_aniso_U_11
_atom_site_aniso_U_22
_atom_site_aniso_U_33
_atom_site_aniso_U_23
_atom_site_aniso_U_13
_atom_site_aniso_U_12
Sm 0.02092(9) 0.02296(11) 0.02035(11) 0.00066(9) 0.00838(7) -0.00025(9)
Cd1 0.02458(14) 0.02141(15) 0.02066(15) -0.00049(12) 0.00944(11) -0.00028(11)
Cd2 0.0252(2) 0.0209(2) 0.0199(2) 0.000 0.00682(16) 0.000
C1 0.044(3) 0.017(2) 0.032(3) -0.0010(19) 0.006(2) 0.006(2)
C2 0.036(2) 0.020(2) 0.020(2) -0.0045(18) 0.0047(18) 0.0018(18)
C3 0.029(2) 0.025(2) 0.019(2) 0.0000(18) 0.0080(16) 0.0027(17)
C4 0.035(2) 0.039(3) 0.026(3) -0.003(2) 0.012(2) 0.004(2)
C5 0.031(2) 0.050(3) 0.028(2) 0.004(3) 0.0134(19) 0.008(2)
C6 0.027(2) 0.064(4) 0.032(3) -0.002(3) 0.011(2) -0.016(2)
C7 0.024(2) 0.049(3) 0.024(2) 0.002(2) 0.0057(17) -0.005(2)
C8 0.0230(18) 0.024(2) 0.026(2) -0.0007(18) 0.0099(17) -0.0008(16)
C9 0.035(2) 0.028(2) 0.019(2) -0.0014(19) 0.0080(18) -0.0036(18)
C10 0.042(3) 0.025(2) 0.025(2) -0.003(2) 0.009(2) -0.005(2)
C11 0.055(3) 0.027(2) 0.026(2) -0.004(2) 0.023(2) 0.001(2)
C12 0.047(3) 0.020(2) 0.022(2) -0.0019(18) 0.015(2) 0.0018(18)
C13 0.042(3) 0.034(3) 0.038(3) 0.001(2) 0.024(2) 0.010(2)
C14 0.033(2) 0.042(3) 0.041(3) 0.008(2) 0.021(2) 0.008(2)
C15 0.0279(19) 0.022(2) 0.022(2) -0.0009(18) 0.0101(16) 0.0010(17)
N1 0.0285(18) 0.0242(19) 0.0193(19) -0.0009(16) 0.0039(15) 0.0021(15)
N2 0.036(2) 0.026(2) 0.026(2) 0.0016(17) 0.0152(17) 0.0047(17)
N3 0.0307(18) 0.0250(19) 0.0235(19) -0.0002(16) 0.0125(15) -0.0027(15)
O1 0.0304(17) 0.0234(16) 0.0236(17) -0.0045(14) 0.0085(13) -0.0002(13)
O2 0.041(2) 0.0277(18) 0.0215(17) -0.0027(15) 0.0029(14) 0.0042(15)
O3 0.0254(17) 0.069(3) 0.033(2) -0.017(2) 0.0116(15) -0.0056(18)
O4 0.036(2) 0.074(3) 0.065(3) -0.019(3) 0.028(2) 0.000(2)
O5 0.0324(18) 0.063(3) 0.034(2) 0.010(2) 0.0164(16) -0.0106(19)
O6 0.037(2) 0.142(6) 0.049(3) 0.014(3) 0.017(2) -0.022(3)
O7 0.0439(19) 0.0238(17) 0.0241(17) 0.0024(14) 0.0149(15) 0.0014(14)
O8 0.0374(18) 0.0243(17) 0.0238(17) -0.0038(14) 0.0147(14) -0.0007(13)
O9 0.035(2) 0.055(3) 0.074(3) 0.010(2) 0.034(2) 0.0092(19)
O10 0.0339(19) 0.0302(19) 0.066(3) 0.0011(19) 0.0284(19) 0.0003(15)
O11 0.0315(16) 0.0277(17) 0.0209(17) 0.0006(14) 0.0110(14) 0.0016(13)
O12 0.0355(18) 0.0257(18) 0.0268(18) 0.0053(14) 0.0070(14) 0.0023(14)
O1W 0.095(6) 0.024(3) 0.047(4) 0.000 -0.030(4) 0.000
O2W 0.0285(15) 0.033(2) 0.0403(19) 0.0054(18) 0.0170(14) 0.0033(15)
O3W 0.0296(16) 0.051(2) 0.0261(17) 0.0080(17) 0.0122(14) -0.0004(16)
O4W 0.0310(17) 0.050(2) 0.031(2) -0.0008(17) 0.0127(15) -0.0150(16)
O5W 0.0344(19) 0.035(2) 0.068(3) 0.000(2) 0.028(2) 0.0025(16)
O6W 0.055(2) 0.0232(17) 0.028(2) 0.0011(15) 0.0146(16) 0.0006(17)
O7W 0.146(9) 0.236(15) 0.212(12) -0.146(12) 0.111(9) -0.127(10)
O8W 0.209(15) 0.30(2) 0.47(3) -0.17(2) 0.25(2) -0.144(15)
O9W 0.062(3) 0.097(5) 0.070(3) 0.003(3) 0.026(3) 0.016(3)
O10W 0.106(5) 0.089(5) 0.082(4) -0.020(4) 0.057(4) -0.024(4)
O11W 0.143(9) 0.076(6) 0.50(3) -0.027(10) 0.190(14) -0.025(6)
O12W 0.109(6) 0.226(11) 0.076(5) -0.019(6) 0.031(5) -0.048(7)
O13W 0.103(5) 0.101(5) 0.145(7) 0.047(5) 0.093(5) 0.035(4)

loop_
_atom_type_symbol
_atom_type_description
_atom_type_scat_dispersion_real
_atom_type_scat_dispersion_imag
_atom_type_scat_source
C C 0.0033 0.0016 'International Tables Vol C Tables 4.2.6.8 and 6.1.1.4'
N N 0.0061 0.0033 'International Tables Vol C Tables 4.2.6.8 and 6.1.1.4'
O O 0.0106 0.0060 'International Tables Vol C Tables 4.2.6.8 and 6.1.1.4'
Cd Cd -0.8075 1.2024 'International Tables Vol C Tables 4.2.6.8 and 6.1.1.4'
Sm Sm -0.1638 3.4418 'International Tables Vol C Tables 4.2.6.8 and 6.1.1.4'
H H 0.0000 0.0000 'International Tables Vol C Tables 4.2.6.8 and 6.1.1.4'

loop_
_geom_angle_atom_site_label_1
_geom_angle_atom_site_label_2
_geom_angle_atom_site_label_3
_geom_angle
_geom_angle_site_symmetry_1
_geom_angle_site_symmetry_3
O3W Sm O4W 75.47(13) . .
O3W Sm O2 77.42(14) . .
O4W Sm O2 76.92(14) . .
O3W Sm O2W 134.28(12) . .
O4W Sm O2W 136.35(13) . .
O2 Sm O2W 80.36(14) . .
O3W Sm O7 143.92(13) . 4_646
O4W Sm O7 76.67(13) . 4_646
O2 Sm O7 117.64(12) . 4_646
O2W Sm O7 81.77(13) . 4_646
O3W Sm O5W 73.04(14) . .
O4W Sm O5W 73.25(15) . .
O2 Sm O5W 142.18(14) . .
O2W Sm O5W 137.46(13) . .
O7 Sm O5W 77.31(14) 4_646 .
O3W Sm O12 74.49(13) . .
O4W Sm O12 141.62(13) . .
O2 Sm O12 118.45(11) . .
O2W Sm O12 82.04(13) . .
O7 Sm O12 117.30(12) 4_646 .
O5W Sm O12 75.53(14) . .
O3W Sm O11 116.54(13) . .
O4W Sm O11 129.58(13) . .
O2 Sm O11 151.20(11) . .
O2W Sm O11 72.07(12) . .
O7 Sm O11 67.01(11) 4_646 .
O5W Sm O11 65.74(12) . .
O12 Sm O11 50.35(11) . .
O3W Sm O8 133.85(13) . 4_646
O4W Sm O8 68.13(12) . 4_646
O2 Sm O8 67.65(11) . 4_646
O2W Sm O8 68.86(12) . 4_646
O7 Sm O8 50.17(11) 4_646 4_646
O5W Sm O8 119.65(14) . 4_646
O12 Sm O8 149.15(12) . 4_646
O11 Sm O8 108.42(11) . 4_646
O3W Sm O1 67.35(12) . .
O4W Sm O1 119.11(13) . .
O2 Sm O1 49.60(11) . .
O2W Sm O1 67.76(12) . .
O7 Sm O1 148.04(12) 4_646 .
O5W Sm O1 132.22(14) . .
O12 Sm O1 69.12(11) . .
O11 Sm O1 110.05(10) . .
O8 Sm O1 107.00(10) 4_646 .
O3W Sm C15 146.92(12) . 4_646
O4W Sm C15 71.51(13) . 4_646
O2 Sm C15 93.00(13) . 4_646
O2W Sm C15 73.04(12) . 4_646
O7 Sm C15 24.82(12) 4_646 4_646
O5W Sm C15 98.98(15) . 4_646
O12 Sm C15 135.79(12) . 4_646
O11 Sm C15 86.90(12) . 4_646
O8 Sm C15 25.38(11) 4_646 4_646
O1 Sm C15 128.77(11) . 4_646
O3W Sm C8 94.40(14) . .
O4W Sm C8 140.04(14) . .
O2 Sm C8 139.40(12) . .
O2W Sm C8 77.60(13) . .
O7 Sm C8 92.41(13) 4_646 .
O5W Sm C8 66.85(13) . .
O12 Sm C8 24.89(12) . .
O11 Sm C8 25.59(12) . .
O8 Sm C8 131.75(12) 4_646 .
O1 Sm C8 90.33(12) . .
C15 Sm C8 112.23(13) 4_646 .
O6W Cd1 O10 106.60(16) . .
O6W Cd1 O5 84.57(16) . .
O10 Cd1 O5 168.52(16) . .
O6W Cd1 N2 146.20(14) . .
O10 Cd1 N2 72.42(15) . .
O5 Cd1 N2 96.86(17) . .
O6W Cd1 N3 133.83(14) . .
O10 Cd1 N3 102.23(15) . .
O5 Cd1 N3 70.61(14) . .
N2 Cd1 N3 76.95(14) . .
O6W Cd1 O11 79.56(13) . .
O10 Cd1 O11 83.72(13) . .
O5 Cd1 O11 101.30(15) . .
N2 Cd1 O11 132.40(14) . .
N3 Cd1 O11 68.55(13) . .
O6W Cd1 O8 78.48(13) . .
O10 Cd1 O8 101.51(14) . .
O5 Cd1 O8 77.73(14) . .
N2 Cd1 O8 68.97(13) . .
N3 Cd1 O8 129.61(13) . .
O11 Cd1 O8 158.02(12) . .
O1W Cd2 O3 93.77(13) . 2_757
O1W Cd2 O3 93.77(13) . .
O3 Cd2 O3 172.5(3) 2_757 .
O1W Cd2 O1 79.99(8) . 2_757
O3 Cd2 O1 102.43(13) 2_757 2_757
O3 Cd2 O1 78.91(13) . 2_757
O1W Cd2 O1 79.99(8) . .
O3 Cd2 O1 78.91(13) 2_757 .
O3 Cd2 O1 102.43(13) . .
O1 Cd2 O1 159.99(16) 2_757 .
O1W Cd2 N1 141.97(10) . .
O3 Cd2 N1 101.74(16) 2_757 .
O3 Cd2 N1 72.11(15) . .
O1 Cd2 N1 128.65(12) 2_757 .
O1 Cd2 N1 69.47(12) . .
O1W Cd2 N1 141.97(10) . 2_757
O3 Cd2 N1 72.11(15) 2_757 2_757
O3 Cd2 N1 101.74(16) . 2_757
O1 Cd2 N1 69.47(12) 2_757 2_757
O1 Cd2 N1 128.65(12) . 2_757
N1 Cd2 N1 76.1(2) . 2_757
N1 C1 C1 112.9(4) . 2_757
N1 C2 C3 111.7(4) . .
O2 C3 O1 120.7(4) . .
O2 C3 C2 118.5(4) . .
O1 C3 C2 120.7(4) . .
O2 C3 Sm 54.7(3) . .
O1 C3 Sm 66.2(2) . .
C2 C3 Sm 170.1(3) . .
N1 C4 C5 113.1(4) . .
O4 C5 O3 124.4(5) . .
O4 C5 C4 117.1(5) . .
O3 C5 C4 118.4(4) . .
O5 C6 O6 124.9(6) . .
O5 C6 C7 120.2(5) . .
O6 C6 C7 114.9(5) . .
N3 C7 C6 114.4(4) . .
O12 C8 O11 120.9(4) . .
O12 C8 C9 119.3(4) . .
O11 C8 C9 119.8(4) . .
O12 C8 Sm 57.7(2) . .
O11 C8 Sm 63.7(2) . .
C9 C8 Sm 170.8(3) . .
N3 C9 C8 110.3(4) . .
N3 C10 C11 113.0(4) . .
N2 C11 C10 112.0(4) . .
N2 C12 C15 111.5(4) . .
N2 C13 C14 113.5(4) . .
O9 C14 O10 123.7(6) . .
O9 C14 C13 116.8(5) . .
O10 C14 C13 119.5(4) . .
O7 C15 O8 121.1(4) . .
O7 C15 C12 118.8(4) . .
O8 C15 C12 120.1(4) . .
O7 C15 Sm 56.2(2) . 4_656
O8 C15 Sm 65.0(2) . 4_656
C12 C15 Sm 174.5(3) . 4_656
C2 N1 C4 110.9(4) . .
C2 N1 C1 112.9(4) . .
C4 N1 C1 110.9(4) . .
C2 N1 Cd2 107.8(3) . .
C4 N1 Cd2 107.0(3) . .
C1 N1 Cd2 107.1(3) . .
C12 N2 C13 111.2(4) . .
C12 N2 C11 112.4(4) . .
C13 N2 C11 111.1(4) . .
C12 N2 Cd1 107.4(3) . .
C13 N2 Cd1 107.0(3) . .
C11 N2 Cd1 107.4(3) . .
C9 N3 C7 111.4(4) . .
C9 N3 C10 112.0(4) . .
C7 N3 C10 111.5(4) . .
C9 N3 Cd1 107.7(3) . .
C7 N3 Cd1 107.1(3) . .
C10 N3 Cd1 106.8(3) . .
C3 O1 Cd2 114.4(3) . .
C3 O1 Sm 88.8(3) . .
Cd2 O1 Sm 146.89(15) . .
C3 O2 Sm 100.7(3) . .
C5 O3 Cd2 118.7(3) . .
C6 O5 Cd1 115.8(4) . .
C15 O7 Sm 99.0(3) . 4_656
C15 O8 Cd1 110.5(3) . .
C15 O8 Sm 89.6(3) . 4_656
Cd1 O8 Sm 147.37(15) . 4_656
C14 O10 Cd1 115.9(3) . .
C8 O11 Cd1 114.3(3) . .
C8 O11 Sm 90.8(3) . .
Cd1 O11 Sm 145.53(15) . .
C8 O12 Sm 97.4(3) . .

loop_
_geom_bond_atom_site_label_1
_geom_bond_atom_site_label_2
_geom_bond_distance
_geom_bond_site_symmetry_2
Sm O3W 2.447(4) .
Sm O4W 2.448(4) .
Sm O2 2.463(4) .
Sm O2W 2.467(3) .
Sm O7 2.481(4) 4_646
Sm O5W 2.490(4) .
Sm O12 2.519(4) .
Sm O11 2.648(4) .
Sm O8 2.673(4) 4_646
Sm O1 2.714(3) .
Sm C15 2.949(5) 4_646
Sm C8 2.955(5) .
Cd1 O6W 2.235(4) .
Cd1 O10 2.307(4) .
Cd1 O5 2.351(4) .
Cd1 N2 2.371(4) .
Cd1 N3 2.408(4) .
Cd1 O11 2.409(4) .
Cd1 O8 2.411(4) .
Cd2 O1W 2.231(6) .
Cd2 O3 2.306(4) 2_757
Cd2 O3 2.306(4) .
Cd2 O1 2.397(3) 2_757
Cd2 O1 2.397(3) .
Cd2 N1 2.409(4) .
Cd2 N1 2.409(4) 2_757
C1 N1 1.473(7) .
C1 C1 1.508(12) 2_757
C2 N1 1.473(6) .
C2 C3 1.516(7) .
C3 O2 1.256(6) .
C3 O1 1.256(6) .
C4 N1 1.473(7) .
C4 C5 1.524(8) .
C5 O4 1.249(6) .
C5 O3 1.262(7) .
C6 O5 1.244(7) .
C6 O6 1.247(7) .
C6 C7 1.495(8) .
C7 N3 1.469(6) .
C8 O12 1.254(6) .
C8 O11 1.276(6) .
C8 C9 1.521(7) .
C9 N3 1.467(6) .
C10 N3 1.493(6) .
C10 C11 1.520(8) .
C11 N2 1.484(7) .
C12 N2 1.465(7) .
C12 C15 1.520(7) .
C13 N2 1.471(7) .
C13 C14 1.512(8) .
C14 O9 1.256(6) .
C14 O10 1.276(7) .
C15 O7 1.253(6) .
C15 O8 1.264(6) .
C15 Sm 2.949(5) 4_656
O7 Sm 2.481(4) 4_656
O8 Sm 2.673(4) 4_656
